data_7027654
loop_
_publ_author_name
'Bruce, Michael I.'
'Hall, Ben C.'
'Kelly, Brian D.'
'Low, Paul J.'
'Skelton, Brian W.'
'White, Allan H.'

_publ_section_title
;
 An efficient synthesis of polyynyl and polyynediyl complexes of
 ruthenium(II)&#x200A;&#x2020;
;
_journal_issue 21
_journal_name_full 'Journal of the Chemical Society, Dalton Transactions'
_journal_page_first 3719
_journal_paper_doi 10.1039/a905174k
_journal_year 1999
_chemical_formula_sum 'C94 H86 O2 P4 Ru2'
_chemical_formula_weight 1573.76
_space_group_IT_number 14
_symmetry_cell_setting monoclinic
_symmetry_space_group_name_Hall '-P 2ybc'
_symmetry_space_group_name_H-M 'P 1 21/c 1'
_cell_angle_alpha 90.00000
_cell_angle_beta 118.11(3)
_cell_angle_gamma 90.00000
_cell_formula_units_Z 4
_cell_length_a 23.514(10)
_cell_length_b 14.710(9)
_cell_length_c 25.874(9)
_cell_measurement_reflns_used 12
_cell_measurement_temperature 293
_cell_measurement_theta_max 14.4
_cell_measurement_theta_min 8.3
_cell_volume 7894(7)
_computing_cell_refinement 'Enraf Nonius software'
_computing_data_collection 'Enraf Nonius software'
_computing_data_reduction xtal
_computing_molecular_graphics xtal
_computing_publication_material 'xtal BONDLA CIFIO'
_computing_structure_refinement xtal
_computing_structure_solution xtal
_diffrn_ambient_temperature 293
_diffrn_measurement_device_type
;
CAD4 diffractometer               
;
_diffrn_measurement_method '2\q-\w scans'
_diffrn_radiation_detector 'single counter'
_diffrn_radiation_monochromator graphite
_diffrn_radiation_source 'sealed tube'
_diffrn_radiation_type 'Mo K\a'
_diffrn_radiation_wavelength .71073
_diffrn_reflns_av_sigmaI/netI .12
_diffrn_reflns_limit_h_max 20
_diffrn_reflns_limit_h_min 0
_diffrn_reflns_limit_k_max 17
_diffrn_reflns_limit_k_min 0
_diffrn_reflns_limit_l_max 26
_diffrn_reflns_limit_l_min -27
_diffrn_reflns_number 14092
_diffrn_reflns_theta_max 25.0
_diffrn_reflns_theta_min 2.3
_diffrn_standards_decay_% 0
_diffrn_standards_interval_time 3600
_diffrn_standards_number 12
_exptl_absorpt_coefficient_mu .513
_exptl_absorpt_correction_T_max .94
_exptl_absorpt_correction_T_min .92
_exptl_absorpt_correction_type gaussian
_exptl_absorpt_process_details
;
 XTAL absorb                
;
_exptl_crystal_density_diffrn 1.324
_exptl_crystal_description prism
_exptl_crystal_F_000 3256
_exptl_crystal_size_max 0.22
_exptl_crystal_size_mid 0.15
_exptl_crystal_size_min 0.15
_refine_diff_density_max 2.15
_refine_diff_density_min -1.93
_refine_ls_abs_structure_details none
_refine_ls_extinction_method none
_refine_ls_goodness_of_fit_all 2.135
_refine_ls_goodness_of_fit_ref 2.967
_refine_ls_hydrogen_treatment noref
_refine_ls_matrix_type block
_refine_ls_number_constraints 0
_refine_ls_number_parameters 896
_refine_ls_number_reflns 6675
_refine_ls_number_restraints 0
_refine_ls_R_factor_all .150
_refine_ls_R_factor_gt .083
_refine_ls_shift/su_max .176
_refine_ls_shift/su_mean .0061
_refine_ls_structure_factor_coef F
_refine_ls_weighting_scheme calc
_refine_ls_wR_factor_all .090
_refine_ls_wR_factor_ref .083
_reflns_limit_h_max 20
_reflns_limit_h_min 0
_reflns_limit_k_max 17
_reflns_limit_k_min 0
_reflns_limit_l_max 26
_reflns_limit_l_min -27
_reflns_number_gt 6675
_reflns_number_observed 14092
_reflns_number_total 14092
_reflns_threshold_expression 'I    > 3.00 sig(I   )'
_cod_data_source_file 905174ksup1.cif
_cod_data_source_block br530
_cod_original_sg_symbol_Hall -p_2ybc
_cod_original_sg_symbol_H-M P_1_21/c_1
_cod_database_code 7027654

loop_
_symmetry_equiv_pos_as_xyz
+x,+y,+z
-x,1/2+y,1/2-z
-x,-y,-z
+x,1/2-y,1/2+z

loop_
_atom_site_label
_atom_site_fract_x
_atom_site_fract_y
_atom_site_fract_z
_atom_site_U_iso_or_equiv
_atom_site_adp_type
_atom_site_occupancy
Ru1 .21884(5) .51408(8) .33538(4) .0466(6) Uani 1.00000
P11 .31844(16) .5196(3) .41730(15) .051(2) Uani 1.00000
C1111 .3499(6) .6262(9) .4576(5) .051(8) Uani 1.00000
C1112 .3439(6) .6398(9) .5090(6) .061(9) Uani 1.00000
C1113 .3674(7) .7204(11) .5395(6) .076(10) Uani 1.00000
C1114 .3972(8) .7845(11) .5225(7) .091(11) Uani 1.00000
C1115 .4028(8) .7716(12) .4723(7) .092(12) Uani 1.00000
C1116 .3800(7) .6899(10) .4420(6) .072(10) Uani 1.00000
C1121 .3788(5) .4885(10) .3954(5) .061(8) Uani 1.00000
C1122 .4214(6) .4147(10) .4216(7) .078(10) Uani 1.00000
C1123 .4660(7) .3915(11) .4009(8) .101(12) Uani 1.00000
C1124 .4691(8) .4376(14) .3564(7) .118(14) Uani 1.00000
C1125 .4266(7) .5068(12) .3321(6) .083(10) Uani 1.00000
C1126 .3817(6) .5289(12) .3490(6) .082(10) Uani 1.00000
C1131 .3340(6) .4395(9) .4758(5) .053(7) Uani 1.00000
C1132 .3939(6) .4427(11) .5311(6) .071(9) Uani 1.00000
C1133 .4029(7) .3809(11) .5741(6) .087(10) Uani 1.00000
C1134 .3589(8) .3209(10) .5704(6) .082(10) Uani 1.00000
C1135 .2994(7) .3171(10) .5175(6) .073(10) Uani 1.00000
C1136 .2890(6) .3793(10) .4727(5) .061(9) Uani 1.00000
P12 .15672(16) .5919(3) .36620(15) .051(2) Uani 1.00000
C1211 .1847(6) .6862(9) .4188(5) .051(8) Uani 1.00000
C1212 .1686(6) .6950(9) .4631(6) .063(9) Uani 1.00000
C1213 .1853(7) .7743(11) .4960(6) .084(11) Uani 1.00000
C1214 .2155(9) .8440(12) .4854(7) .107(13) Uani 1.00000
C1215 .2349(9) .8326(11) .4422(8) .114(13) Uani 1.00000
C1216 .2170(8) .7547(10) .4094(7) .085(11) Uani 1.00000
C1221 .0872(6) .6537(9) .3080(5) .054(8) Uani 1.00000
C1222 .0416(6) .6919(10) .3198(6) .069(9) Uani 1.00000
C1223 -.0092(7) .7432(11) .2767(7) .087(11) Uani 1.00000
C1224 -.0120(7) .7510(12) .2221(6) .084(11) Uani 1.00000
C1225 .0337(6) .7166(11) .2113(6) .072(10) Uani 1.00000
C1226 .0842(6) .6657(10) .2536(6) .066(9) Uani 1.00000
C1231 .1188(6) .5180(9) .3936(6) .058(8) Uani 1.00000
C1232 .0540(6) .4888(10) .3638(6) .067(9) Uani 1.00000
C1233 .0303(7) .4219(11) .3860(7) .086(11) Uani 1.00000
C1234 .0722(8) .3809(11) .4435(7) .083(11) Uani 1.00000
C1235 .1333(7) .4123(11) .4706(6) .076(10) Uani 1.00000
C1236 .1572(6) .4764(9) .4502(5) .058(8) Uani 1.00000
C101 .1701(7) .4592(10) .2443(5) .074(9) Uani 1.00000
C102 .1332(6) .4341(9) .2721(6) .064(8) Uani 1.00000
C103 .1717(7) .3769(10) .3196(5) .069(9) Uani 1.00000
C104 .2304(7) .3687(10) .3205(6) .078(10) Uani 1.00000
C105 .2313(7) .4188(11) .2743(6) .076(10) Uani 1.00000
C1 .2423(6) .6321(9) .3121(6) .056(8) Uani 1.00000
C2 .2566(6) .7005(9) .2962(5) .051(8) Uani 1.00000
C3 .2736(6) .7778(10) .2765(5) .054(8) Uani 1.00000
C4 .2844(6) .8475(9) .2550(5) .055(8) Uani 1.00000
Ru2 .30222(5) .94407(8) .20967(4) .0447(6) Uani 1.00000
P21 .36484(16) 1.0223(3) .29420(15) .050(2) Uani 1.00000
C2111 .3386(6) 1.0667(10) .3454(5) .059(8) Uani 1.00000
C2112 .3553(6) 1.1554(9) .3704(6) .062(8) Uani 1.00000
C2113 .3366(7) 1.1805(10) .4129(6) .075(9) Uani 1.00000
C2114 .3065(9) 1.1242(11) .4316(7) .098(11) Uani 1.00000
C2115 .2926(9) 1.0384(12) .4089(7) .105(13) Uani 1.00000
C2116 .3071(7) 1.0123(10) .3646(6) .079(10) Uani 1.00000
C2121 .4039(6) 1.1174(9) .2798(6) .060(8) Uani 1.00000
C2122 .4633(8) 1.1124(12) .2833(8) .101(12) Uani 1.00000
C2123 .4900(9) 1.1791(14) .2665(8) .130(16) Uani 1.00000
C2124 .4545(9) 1.2562(14) .2422(8) .124(14) Uani 1.00000
C2125 .3948(9) 1.2658(11) .2368(7) .103(12) Uani 1.00000
C2126 .3688(7) 1.1963(10) .2549(6) .076(9) Uani 1.00000
C2131 .4350(6) .9554(9) .3491(5) .063(8) Uani 1.00000
C2132 .4788(7) .9988(11) .4014(6) .090(10) Uani 1.00000
C2133 .5293(7) .9437(13) .4424(6) .108(11) Uani 1.00000
C2134 .5335(8) .8554(12) .4337(7) .103(12) Uani 1.00000
C2135 .4905(8) .8125(11) .3813(7) .099(11) Uani 1.00000
C2136 .4404(6) .8671(10) .3405(5) .066(8) Uani 1.00000
P22 .20093(16) .9959(3) .18445(14) .048(2) Uani 1.00000
C2211 .1681(5) .9985(11) .2359(5) .067(9) Uani 1.00000
C2212 .1435(7) .9312(11) .2504(6) .075(10) Uani 1.00000
C2213 .1199(7) .9376(12) .2886(7) .088(11) Uani 1.00000
C2214 .1161(8) 1.0207(15) .3113(8) .120(14) Uani 1.00000
C2215 .1440(8) 1.0919(13) .3008(7) .115(14) Uani 1.00000
C2216 .1704(7) 1.0860(11) .2622(6) .086(11) Uani 1.00000
C2221 .1752(6) 1.1074(9) .1499(5) .057(8) Uani 1.00000
C2222 .1145(7) 1.1439(11) .1335(6) .083(10) Uani 1.00000
C2223 .0992(8) 1.2293(12) .1102(7) .117(12) Uani 1.00000
C2224 .1444(9) 1.2802(11) .1042(8) .131(13) Uani 1.00000
C2225 .2022(8) 1.2461(12) .1157(7) .102(12) Uani 1.00000
C2226 .2189(7) 1.1581(10) .1393(6) .082(10) Uani 1.00000
C2231 .1430(6) .9165(10) .1267(5) .057(8) Uani 1.00000
C2232 .1419(6) .8256(9) .1373(6) .065(9) Uani 1.00000
C2233 .1006(7) .7667(10) .0932(6) .074(10) Uani 1.00000
C2234 .0614(7) .8044(11) .0369(6) .079(10) Uani 1.00000
C2235 .0620(7) .8909(11) .0255(6) .080(10) Uani 1.00000
C2236 .1016(6) .9536(11) .0686(5) .067(9) Uani 1.00000
C201 .3518(7) .8463(11) .1784(6) .083(11) Uani 1.00000
C202 .2874(7) .8660(11) .1307(6) .073(10) Uani 1.00000
C203 .2905(9) .9611(11) .1192(6) .103(12) Uani 1.00000
C204 .3527(8) .9909(13) .1592(6) .104(12) Uani 1.00000
C205 .3801(9) .9300(10) .1938(5) .104(10) Uani 1.00000
O01 .2847(11) .4727(11) .1091(8) .56(4) Uani 1.00000
C02 .3439(8) .5053(16) .1324(11) .37(4) Uani 1.00000
C03 .3434(10) .5831(15) .1572(14) .43(5) Uani 1.00000
C04 .2832(12) .5828(15) .1664(12) .38(4) Uani 1.00000
C05 .2517(8) .517(2) .1413(10) .54(5) Uani 1.00000
O01' -.0081(9) .4497(11) .0893(12) .49(2) Uiso 1.00000
C02' .0095(7) .523(2) .080(2) .65(5) Uiso 1.00000
C03' -.0505(13) .5902(10) .058(2) .50(3) Uiso 1.00000
C04' -.0890(8) .5526(13) .0499(16) .36(2) Uiso 1.00000
C05' -.0655(12) .4496(13) .0626(18) .64(5) Uiso 1.00000
H1112 .32230 .59370 .52183 .07000 Uiso 1.00000
H1113 .36209 .73350 .57467 .08400 Uiso 1.00000
H1114 .41512 .84051 .54552 .10700 Uiso 1.00000
H1115 .42016 .81974 .45636 .11500 Uiso 1.00000
H1116 .38853 .67769 .40808 .08100 Uiso 1.00000
H1122 .41948 .37711 .45403 .08600 Uiso 1.00000
H1123 .49599 .33987 .41991 .11500 Uiso 1.00000
H1124 .50132 .42127 .34358 .13200 Uiso 1.00000
H1125 .43016 .54241 .30129 .10000 Uiso 1.00000
H1126 .35125 .57846 .32687 .10100 Uiso 1.00000
H1132 .42714 .48924 .53592 .08100 Uiso 1.00000
H1133 .44419 .38084 .61004 .09900 Uiso 1.00000
H1134 .36535 .28067 .60353 .09500 Uiso 1.00000
H1135 .26675 .27038 .51233 .09100 Uiso 1.00000
H1136 .24667 .37992 .43703 .07500 Uiso 1.00000
H1212 .14502 .64582 .47179 .08100 Uiso 1.00000
H1213 .17579 .78033 .52992 .09200 Uiso 1.00000
H1214 .22172 .90322 .50620 .12800 Uiso 1.00000
H1215 .26276 .87980 .43757 .14000 Uiso 1.00000
H1216 .22908 .74894 .37773 .10500 Uiso 1.00000
H1222 .04338 .68312 .35916 .08200 Uiso 1.00000
H1223 -.04312 .77296 .28371 .10500 Uiso 1.00000
H1224 -.04780 .78272 .19112 .09100 Uiso 1.00000
H1225 .03236 .72820 .17280 .08400 Uiso 1.00000
H1226 .11726 .63808 .24423 .08000 Uiso 1.00000
H1232 .02473 .51954 .32640 .08100 Uiso 1.00000
H1233 -.01385 .40131 .36279 .10400 Uiso 1.00000
H1234 .05680 .33491 .46097 .11400 Uiso 1.00000
H1235 .16176 .38644 .50887 .08800 Uiso 1.00000
H1236 .20232 .49681 .47316 .07400 Uiso 1.00000
H101 .15424 .49803 .20958 .07800 Uiso 1.00000
H102 .08852 .45337 .26079 .07400 Uiso 1.00000
H103 .15787 .34749 .34666 .07600 Uiso 1.00000
H104 .26765 .33299 .35008 .09100 Uiso 1.00000
H105 .26672 .42562 .26394 .09400 Uiso 1.00000
H2112 .37963 1.19861 .35749 .07200 Uiso 1.00000
H2113 .34806 1.24358 .42895 .08300 Uiso 1.00000
H2114 .29328 1.14580 .46171 .11200 Uiso 1.00000
H2115 .27108 .99555 .42420 .14000 Uiso 1.00000
H2116 .29356 .95175 .34637 .09500 Uiso 1.00000
H2122 .48778 1.05363 .29842 .12500 Uiso 1.00000
H2123 .53500 1.17474 .27145 .16300 Uiso 1.00000
H2124 .47037 1.30531 .22670 .13800 Uiso 1.00000
H2125 .36747 1.32217 .21957 .11900 Uiso 1.00000
H2126 .32393 1.20263 .25163 .08600 Uiso 1.00000
H2132 .47455 1.06485 .40851 .09400 Uiso 1.00000
H2133 .56201 .96940 .47833 .10800 Uiso 1.00000
H2134 .56745 .81664 .46408 .10900 Uiso 1.00000
H2135 .49493 .74779 .37280 .10400 Uiso 1.00000
H2136 .40798 .83821 .30457 .07600 Uiso 1.00000
H2212 .14165 .86943 .23357 .09400 Uiso 1.00000
H2213 .10442 .88255 .30209 .10400 Uiso 1.00000
H2214 .09115 1.02900 .33339 .13600 Uiso 1.00000
H2215 .14750 1.15106 .32222 .13800 Uiso 1.00000
H2216 .19132 1.14030 .25346 .10400 Uiso 1.00000
H2222 .08198 1.10611 .13859 .09100 Uiso 1.00000
H2223 .05821 1.25873 .10069 .11200 Uiso 1.00000
H2224 .13663 1.34171 .08928 .12400 Uiso 1.00000
H2225 .23623 1.28185 .10836 .11700 Uiso 1.00000
H2226 .26266 1.12936 .14852 .08400 Uiso 1.00000
H2232 .17109 .80108 .17699 .07500 Uiso 1.00000
H2233 .09943 .70109 .10135 .09200 Uiso 1.00000
H2234 .03272 .76253 .00509 .10100 Uiso 1.00000
H2235 .03269 .91268 -.01393 .08400 Uiso 1.00000
H2236 .10294 1.01935 .06000 .08500 Uiso 1.00000
H201 .36969 .78558 .19663 .10400 Uiso 1.00000
H202 .25167 .82350 .11015 .09900 Uiso 1.00000
H203 .25380 .99678 .08940 .14300 Uiso 1.00000
H204 .36864 1.05382 .15978 .12900 Uiso 1.00000
H205 .42238 .93837 .22817 .08400 Uiso 1.00000
H02a .37493 .46717 .16449 .28000 Uiso 1.00000
H02b .35871 .51409 .10545 .28000 Uiso 1.00000
H03a .38338 .59290 .19417 .40000 Uiso 1.00000
H03b .34302 .63309 .13187 .40000 Uiso 1.00000
H04a .29638 .58596 .20819 .34000 Uiso 1.00000
H04b .25944 .64139 .15084 .34000 Uiso 1.00000
H05a .25074 .48309 .17215 .44000 Uiso 1.00000
H05b .20995 .54059 .11652 .44000 Uiso 1.00000
H02'a .04347 .54262 .11390 .75000 Uiso 1.00000
H02'b .02129 .51446 .04942 .75000 Uiso 1.00000
H03'a -.03963 .63625 .08665 .56000 Uiso 1.00000
H03'b -.05548 .61887 .02211 .56000 Uiso 1.00000
H04'a -.10239 .57596 .07793 .40000 Uiso 1.00000
H04'b -.12116 .56519 .01218 .40000 Uiso 1.00000
H05'a -.08595 .43120 .08440 .68000 Uiso 1.00000
H05'b -.08546 .42762 .02468 .68000 Uiso 1.00000

loop_
_atom_site_aniso_label
_atom_site_aniso_U_11
_atom_site_aniso_U_22
_atom_site_aniso_U_33
_atom_site_aniso_U_12
_atom_site_aniso_U_13
_atom_site_aniso_U_23
Ru1 .0432(6) .0494(7) .0312(6) -.0023(6) .0045(5) .0048(6)
P11 .040(2) .064(3) .037(2) -.003(2) .0069(17) .001(2)
C1111 .039(8) .057(10) .044(8) -.003(7) .010(7) -.003(7)
C1112 .061(10) .053(10) .059(10) -.006(8) .019(8) .004(8)
C1113 .080(11) .077(13) .060(11) -.008(10) .024(9) -.008(9)
C1114 .097(13) .066(12) .094(14) -.039(10) .031(11) -.018(10)
C1115 .109(14) .097(15) .075(12) -.035(12) .047(11) -.008(11)
C1116 .073(11) .092(13) .047(9) -.040(10) .025(8) -.025(9)
C1121 .028(7) .083(12) .048(8) -.016(8) -.002(6) -.010(8)
C1122 .049(9) .075(13) .088(12) -.009(9) .014(9) -.027(10)
C1123 .038(9) .101(15) .128(15) .011(9) .010(10) -.049(12)
C1124 .082(12) .18(2) .086(13) -.026(14) .033(11) -.061(14)
C1125 .063(10) .130(16) .053(9) -.002(11) .026(8) .003(10)
C1126 .036(8) .158(18) .044(9) .015(10) .012(7) .003(10)
C1131 .048(8) .056(9) .034(8) -.006(8) .002(6) .015(7)
C1132 .047(9) .082(12) .051(9) -.004(9) -.004(7) -.004(9)
C1133 .093(12) .081(13) .048(10) .027(10) .003(9) .017(9)
C1134 .119(14) .072(12) .039(9) .033(11) .022(9) .004(9)
C1135 .093(12) .060(11) .069(11) -.006(9) .040(10) -.002(9)
C1136 .072(10) .068(11) .031(8) .014(9) .013(8) .018(8)
P12 .039(2) .062(3) .035(2) -.001(2) .0016(17) .011(2)
C1211 .052(9) .043(9) .048(9) -.003(7) .016(7) -.001(7)
C1212 .062(10) .055(11) .062(10) .009(8) .022(8) -.001(8)
C1213 .096(13) .088(13) .052(10) .025(11) .023(10) -.004(10)
C1214 .157(18) .076(14) .079(13) -.039(13) .048(13) -.035(11)
C1215 .169(19) .057(13) .116(16) -.020(13) .068(15) -.005(12)
C1216 .122(14) .054(11) .077(12) -.021(10) .047(11) .003(9)
C1221 .038(8) .063(10) .043(9) .009(7) .005(7) .016(8)
C1222 .056(10) .087(13) .055(10) .026(9) .020(8) .012(9)
C1223 .056(11) .089(14) .117(15) .015(9) .042(10) .028(11)
C1224 .064(11) .116(15) .055(10) .022(10) .013(9) .031(10)
C1225 .056(10) .095(13) .052(10) .015(9) .014(8) .024(9)
C1226 .060(10) .065(11) .064(10) .012(8) .022(8) .020(9)
C1231 .043(8) .057(10) .062(9) -.009(8) .014(7) -.013(8)
C1232 .040(8) .081(12) .065(10) -.009(8) .014(7) -.005(9)
C1233 .063(11) .108(15) .091(13) -.039(10) .041(10) -.026(11)
C1234 .120(14) .068(12) .092(13) -.015(11) .075(12) .001(10)
C1235 .071(11) .091(14) .056(10) -.013(10) .021(9) .015(9)
C1236 .062(9) .058(10) .042(8) -.020(8) .015(7) .005(7)
C101 .094(11) .064(12) .035(8) -.018(9) .007(8) -.015(8)
C102 .057(9) .040(9) .077(11) -.026(8) .017(8) -.032(8)
C103 .079(11) .090(13) .015(7) -.022(9) .002(7) -.011(8)
C104 .103(13) .050(11) .048(10) -.002(9) .008(9) .013(8)
C105 .079(11) .094(14) .055(10) -.009(10) .033(9) -.024(9)
C1 .046(8) .049(10) .046(9) -.006(7) .000(7) -.001(7)
C2 .045(8) .049(10) .035(8) -.010(7) -.001(7) .001(7)
C3 .035(8) .074(11) .036(8) -.006(8) .002(7) -.012(8)
C4 .048(9) .069(11) .027(8) -.023(8) -.000(7) -.007(7)
Ru2 .0458(7) .0493(7) .0274(6) -.0006(6) .0076(5) .0027(6)
P21 .041(2) .051(3) .041(2) -.003(2) .0047(17) -.001(2)
C2111 .044(8) .063(10) .046(9) .016(8) .003(7) .019(8)
C2112 .062(10) .047(10) .054(9) .003(8) .009(8) .003(8)
C2113 .072(11) .077(12) .038(9) .017(9) -.007(8) -.015(8)
C2114 .134(15) .081(14) .057(11) -.024(12) .026(11) -.019(10)
C2115 .165(18) .088(15) .084(13) -.037(13) .076(13) -.019(11)
C2116 .103(12) .059(11) .074(11) -.026(10) .040(10) -.023(9)
C2121 .053(9) .062(11) .054(9) -.009(8) .016(8) -.010(8)
C2122 .077(12) .101(15) .129(16) -.048(11) .051(12) -.018(13)
C2123 .105(16) .16(2) .120(18) -.023(14) .045(14) -.035(15)
C2124 .115(16) .15(2) .099(15) -.088(14) .042(13) -.031(14)
C2125 .131(16) .075(13) .067(12) -.036(12) .015(11) -.005(10)
C2126 .083(11) .066(12) .048(10) -.028(9) .006(9) -.013(9)
C2131 .058(9) .061(11) .035(8) .022(8) -.007(7) .002(8)
C2132 .083(11) .076(13) .060(10) .009(10) -.008(9) -.030(10)
C2133 .080(12) .132(16) .046(10) .030(12) -.024(8) -.021(11)
C2134 .093(13) .105(15) .068(12) .051(12) .002(10) .004(11)
C2135 .096(13) .076(13) .082(13) .039(11) .006(11) -.010(10)
C2136 .066(10) .066(11) .034(8) .023(9) -.003(7) .000(8)
P22 .054(2) .044(3) .0307(19) -.001(2) .0063(17) -.0057(19)
C2211 .023(7) .124(14) .040(8) .006(9) .002(6) .004(9)
C2212 .083(11) .100(14) .052(9) -.030(10) .040(9) -.015(10)
C2213 .091(12) .096(14) .067(11) -.011(11) .029(10) .007(11)
C2214 .091(13) .19(2) .097(14) .007(14) .054(12) .006(15)
C2215 .110(15) .15(2) .079(13) .028(14) .039(12) -.024(13)
C2216 .091(12) .096(14) .052(10) .016(11) .018(9) -.008(10)
C2221 .057(9) .061(10) .039(8) -.007(8) .010(7) -.009(8)
C2222 .070(11) .093(14) .049(10) .025(10) -.002(8) .010(9)
C2223 .121(15) .081(14) .069(12) .055(12) -.020(11) .020(10)
C2224 .152(18) .059(13) .092(15) .018(13) -.017(13) .019(11)
C2225 .120(15) .084(14) .063(12) -.006(12) .011(11) -.001(10)
C2226 .099(12) .057(11) .045(10) .008(10) -.005(9) .011(8)
C2231 .035(8) .086(12) .029(7) -.012(8) -.002(6) -.020(8)
C2232 .058(10) .053(10) .056(10) -.002(8) .004(8) .008(8)
C2233 .087(12) .067(12) .061(11) -.028(9) .030(9) -.021(9)
C2234 .060(10) .109(15) .063(11) -.017(10) .025(9) -.041(10)
C2235 .080(11) .094(14) .035(9) -.004(10) .002(8) -.008(9)
C2236 .052(9) .100(13) .039(8) -.003(9) .013(7) .003(9)
C201 .098(13) .098(14) .061(11) .047(11) .043(10) .004(10)
C202 .077(11) .105(14) .041(9) -.017(10) .031(8) -.034(9)
C203 .190(18) .086(14) .060(11) .058(13) .081(12) .053(10)
C204 .119(14) .163(18) .044(9) -.086(13) .050(10) -.052(11)
C205 .179(17) .045(10) .011(7) -.046(11) -.018(9) .011(7)
O01 .76(6) .38(4) .20(2) -.29(4) -.04(3) .10(3)
C02 .27(4) .31(4) .27(4) -.13(3) -.08(3) .10(3)
C03 .46(6) .38(6) .27(4) -.11(5) .02(4) .13(4)
C04 .45(6) .46(6) .15(3) -.33(5) .07(3) -.06(3)
C05 .48(6) .69(8) .13(2) -.47(6) -.12(3) .10(4)

loop_
_atom_type_symbol
_atom_type_oxidation_number
_atom_type_number_in_cell
_atom_type_scat_dispersion_real
_atom_type_scat_dispersion_imag
_atom_type_scat_source
C 0 376 .002 .002 'Int Tables Vol IV Tables 2.2B and 2.3.1'
O 0 8 .008 .006 'Int Tables Vol IV Tables 2.2B and 2.3.1'
H 0 344 0 0 'Int Tables Vol IV Tables 2.2B and 2.3.1'
Ru 0 8 -1.42 .836 'Int Tables Vol IV Tables 2.2B and 2.3.1'
P 0 16 .09 .095 'Int Tables Vol IV Tables 2.2B and 2.3.1'

loop_
_geom_angle_atom_site_label_1
_geom_angle_atom_site_label_2
_geom_angle_atom_site_label_3
_geom_angle
P11 Ru1 P12 101.65(14)
P11 Ru1 C101 141.1(4)
P11 Ru1 C102 150.0(3)
P11 Ru1 C103 113.6(3)
P11 Ru1 C104 92.2(3)
P11 Ru1 C105 105.0(3)
P11 Ru1 C1 86.7(3)
P12 Ru1 C101 117.2(4)
P12 Ru1 C102 90.9(4)
P12 Ru1 C103 99.9(5)
P12 Ru1 C104 134.4(5)
P12 Ru1 C105 152.1(4)
P12 Ru1 C1 89.0(5)
C101 Ru1 C102 36.8(6)
C101 Ru1 C103 61.2(5)
C101 Ru1 C104 60.7(5)
C101 Ru1 C105 36.7(5)
C101 Ru1 C1 94.2(5)
C102 Ru1 C103 36.7(4)
C102 Ru1 C104 60.4(5)
C102 Ru1 C105 61.6(6)
C102 Ru1 C1 121.1(5)
C103 Ru1 C104 35.9(6)
C103 Ru1 C105 61.7(6)
C103 Ru1 C1 155.3(5)
C104 Ru1 C105 37.1(6)
C104 Ru1 C1 135.5(7)
C105 Ru1 C1 100.6(6)
Ru1 P11 C1111 121.1(4)
Ru1 P11 C1121 108.0(4)
Ru1 P11 C1131 117.5(4)
C1111 P11 C1121 103.2(7)
C1111 P11 C1131 102.2(6)
C1121 P11 C1131 102.5(7)
P11 C1111 C1112 117.6(11)
P11 C1111 C1116 123.6(12)
C1112 C1111 C1116 118.8(12)
C1111 C1112 C1113 117.8(15)
C1111 C1112 H1112 120.6(13)
C1113 C1112 H1112 121.6(16)
C1112 C1113 C1114 122.3(17)
C1112 C1113 H1113 119.9(17)
C1114 C1113 H1113 117.8(15)
C1113 C1114 C1115 120.0(15)
C1113 C1114 H1114 121(2)
C1115 C1114 H1114 118.7(18)
C1114 C1115 C1116 117.8(17)
C1114 C1115 H1115 122.0(16)
C1116 C1115 H1115 120.2(18)
C1111 C1116 C1115 123.2(17)
C1111 C1116 H1116 119.1(14)
C1115 C1116 H1116 117.6(17)
P11 C1121 C1122 121.7(12)
P11 C1121 C1126 122.2(10)
C1122 C1121 C1126 115.8(15)
C1121 C1122 C1123 118.9(15)
C1121 C1122 H1122 120.8(17)
C1123 C1122 H1122 120.2(14)
C1122 C1123 C1124 122.6(15)
C1122 C1123 H1123 118.2(18)
C1124 C1123 H1123 119(2)
C1123 C1124 C1125 116.3(19)
C1123 C1124 H1124 121.0(17)
C1125 C1124 H1124 123(2)
C1124 C1125 C1126 123.0(17)
C1124 C1125 H1125 116.6(18)
C1126 C1125 H1125 120.4(15)
C1121 C1126 C1125 123.1(14)
C1121 C1126 H1126 120.2(16)
C1125 C1126 H1126 116.6(16)
P11 C1131 C1132 121.1(11)
P11 C1131 C1136 122.1(8)
C1132 C1131 C1136 116.6(12)
C1131 C1132 C1133 118.7(13)
C1131 C1132 H1132 118.8(14)
C1133 C1132 H1132 122.5(11)
C1132 C1133 C1134 124.4(12)
C1132 C1133 H1133 118.5(16)
C1134 C1133 H1133 117.2(15)
C1133 C1134 C1135 118.2(14)
C1133 C1134 H1134 122.6(12)
C1135 C1134 H1134 119.2(16)
C1134 C1135 C1136 118.6(14)
C1134 C1135 H1135 120.3(15)
C1136 C1135 H1135 121.1(12)
C1131 C1136 C1135 123.3(11)
C1131 C1136 H1136 117.8(13)
C1135 C1136 H1136 118.9(14)
Ru1 P12 C1211 125.1(5)
Ru1 P12 C1221 115.3(5)
Ru1 P12 C1231 111.2(5)
C1211 P12 C1221 95.9(6)
C1211 P12 C1231 104.0(7)
C1221 P12 C1231 102.1(6)
P12 C1211 C1212 123.2(11)
P12 C1211 C1216 117.8(13)
C1212 C1211 C1216 118.6(13)
C1211 C1212 C1213 118.9(15)
C1211 C1212 H1212 121.3(13)
C1213 C1212 H1212 119.7(17)
C1212 C1213 C1214 122.6(18)
C1212 C1213 H1213 119.7(17)
C1214 C1213 H1213 117.7(16)
C1213 C1214 C1215 118.2(16)
C1213 C1214 H1214 121(2)
C1215 C1214 H1214 121(2)
C1214 C1215 C1216 118(2)
C1214 C1215 H1215 119.3(17)
C1216 C1215 H1215 122(2)
C1211 C1216 C1215 123(2)
C1211 C1216 H1216 119.4(14)
C1215 C1216 H1216 117.4(19)
P12 C1221 C1222 120.2(11)
P12 C1221 C1226 119.4(11)
C1222 C1221 C1226 120.3(11)
C1221 C1222 C1223 120.3(15)
C1221 C1222 H1222 120.6(12)
C1223 C1222 H1222 119.1(17)
C1222 C1223 C1224 117.8(17)
C1222 C1223 H1223 122.8(18)
C1224 C1223 H1223 119.4(14)
C1223 C1224 C1225 121.9(13)
C1223 C1224 H1224 119.3(17)
C1225 C1224 H1224 118.8(17)
C1224 C1225 C1226 120.7(16)
C1224 C1225 H1225 119.9(13)
C1226 C1225 H1225 119.4(16)
C1221 C1226 C1225 118.9(15)
C1221 C1226 H1226 121.2(12)
C1225 C1226 H1226 119.9(16)
P12 C1231 C1232 126.2(10)
P12 C1231 C1236 118.6(9)
C1232 C1231 C1236 115.0(13)
C1231 C1232 C1233 122.1(12)
C1231 C1232 H1232 117.9(15)
C1233 C1232 H1232 119.9(12)
C1232 C1233 C1234 120.2(13)
C1232 C1233 H1233 119.2(14)
C1234 C1233 H1233 120.6(17)
C1233 C1234 C1235 115.3(16)
C1233 C1234 H1234 122.4(15)
C1235 C1234 H1234 122.3(14)
C1234 C1235 C1236 125.6(13)
C1234 C1235 H1235 116.6(17)
C1236 C1235 H1235 117.7(13)
C1231 C1236 C1235 121.6(11)
C1231 C1236 H1236 117.6(14)
C1235 C1236 H1236 120.8(12)
Ru1 C101 C102 71.9(8)
Ru1 C101 C105 71.8(8)
Ru1 C101 H101 122.8(11)
C102 C101 C105 108.9(13)
C102 C101 H101 124.0(14)
C105 C101 H101 127.0(18)
Ru1 C102 C101 71.3(7)
Ru1 C102 C103 71.9(7)
Ru1 C102 H102 121.9(11)
C101 C102 C103 107.7(13)
C101 C102 H102 126.6(13)
C103 C102 H102 125.7(17)
Ru1 C103 C102 71.4(8)
Ru1 C103 C104 70.8(9)
Ru1 C103 H103 123.9(10)
C102 C103 C104 107.1(14)
C102 C103 H103 125.6(15)
C104 C103 H103 127.3(12)
Ru1 C104 C103 73.3(9)
Ru1 C104 C105 72.3(9)
Ru1 C104 H104 120.7(10)
C103 C104 C105 110.8(12)
C103 C104 H104 124.8(17)
C105 C104 H104 124.4(18)
Ru1 C105 C101 71.6(9)
Ru1 C105 C104 70.6(9)
Ru1 C105 H105 122.3(11)
C101 C105 C104 105.5(15)
C101 C105 H105 125.5(15)
C104 C105 H105 129.0(13)
Ru1 C1 C2 176.9(14)
C1 C2 C3 178.1(17)
C2 C3 C4 175.2(11)
C3 C4 Ru2 169.6(13)
C4 Ru2 P21 90.8(3)
C4 Ru2 P22 85.8(4)
C4 Ru2 C201 92.6(6)
C4 Ru2 C202 100.7(6)
C4 Ru2 C203 137.2(5)
C4 Ru2 C204 150.4(6)
C4 Ru2 C205 119.6(6)
P21 Ru2 P22 102.72(14)
P21 Ru2 C201 117.4(3)
P21 Ru2 C202 152.8(4)
P21 Ru2 C203 130.5(5)
P21 Ru2 C204 97.1(4)
P21 Ru2 C205 90.5(3)
P22 Ru2 C201 139.9(3)
P22 Ru2 C202 102.6(4)
P22 Ru2 C203 93.8(5)
P22 Ru2 C204 119.8(4)
P22 Ru2 C205 151.5(3)
C201 Ru2 C202 38.4(5)
C201 Ru2 C203 61.3(6)
C201 Ru2 C204 58.5(7)
C201 Ru2 C205 36.8(6)
C202 Ru2 C203 37.6(6)
C202 Ru2 C204 61.4(6)
C202 Ru2 C205 62.3(5)
C203 Ru2 C204 36.5(6)
C203 Ru2 C205 59.2(6)
C204 Ru2 C205 32.4(6)
Ru2 P21 C2111 126.0(4)
Ru2 P21 C2121 110.7(5)
Ru2 P21 C2131 113.7(4)
C2111 P21 C2121 104.6(7)
C2111 P21 C2131 96.7(6)
C2121 P21 C2131 102.2(6)
P21 C2111 C2112 122.8(12)
P21 C2111 C2116 119.5(11)
C2112 C2111 C2116 117.4(15)
C2111 C2112 C2113 118.2(14)
C2111 C2112 H2112 120.1(16)
C2113 C2112 H2112 121.7(13)
C2112 C2113 C2114 122.7(14)
C2112 C2113 H2113 116.4(16)
C2114 C2113 H2113 120.9(17)
C2113 C2114 C2115 119(2)
C2113 C2114 H2114 119.8(16)
C2115 C2114 H2114 121(2)
C2114 C2115 C2116 120(2)
C2114 C2115 H2115 118(2)
C2116 C2115 H2115 121.2(16)
C2111 C2116 C2115 122.3(14)
C2111 C2116 H2116 118.2(18)
C2115 C2116 H2116 119.5(18)
P21 C2121 C2122 123.4(12)
P21 C2121 C2126 119.5(12)
C2122 C2121 C2126 116.3(15)
C2121 C2122 C2123 124.1(16)
C2121 C2122 H2122 116.9(18)
C2123 C2122 H2122 119(2)
C2122 C2123 C2124 118(2)
C2122 C2123 H2123 122.4(19)
C2124 C2123 H2123 119(2)
C2123 C2124 C2125 121(2)
C2123 C2124 H2124 122(2)
C2125 C2124 H2124 117.2(17)
C2124 C2125 C2126 119.5(16)
C2124 C2125 H2125 123(2)
C2126 C2125 H2125 118(2)
C2121 C2126 C2125 120.8(16)
C2121 C2126 H2126 118.5(15)
C2125 C2126 H2126 120.6(14)
P21 C2131 C2132 118.4(11)
P21 C2131 C2136 120.3(8)
C2132 C2131 C2136 121.1(11)
C2131 C2132 C2133 115.9(14)
C2131 C2132 H2132 121.6(12)
C2133 C2132 H2132 122.6(13)
C2132 C2133 C2134 122.3(13)
C2132 C2133 H2133 120.4(18)
C2134 C2133 H2133 117.3(15)
C2133 C2134 C2135 121.8(13)
C2133 C2134 H2134 121.4(14)
C2135 C2134 H2134 116.8(16)
C2134 C2135 C2136 115.8(15)
C2134 C2135 H2135 122.8(14)
C2136 C2135 H2135 121.4(13)
C2131 C2136 C2135 122.9(11)
C2131 C2136 H2136 119.3(12)
C2135 C2136 H2136 117.8(14)
Ru2 P22 C2211 122.7(4)
Ru2 P22 C2221 119.9(5)
Ru2 P22 C2231 106.7(5)
C2211 P22 C2221 100.5(7)
C2211 P22 C2231 101.3(6)
C2221 P22 C2231 102.7(5)
P22 C2211 C2212 126.7(13)
P22 C2211 C2216 115.3(12)
C2212 C2211 C2216 118.0(16)
C2211 C2212 C2213 123.9(16)
C2211 C2212 H2212 120.3(18)
C2213 C2212 H2212 115.8(17)
C2212 C2213 C2214 120.5(18)
C2212 C2213 H2213 122.4(17)
C2214 C2213 H2213 117(2)
C2213 C2214 C2215 118(2)
C2213 C2214 H2214 122(2)
C2215 C2214 H2214 120(2)
C2214 C2215 C2216 121.5(19)
C2214 C2215 H2215 119(2)
C2216 C2215 H2215 119(2)
C2211 C2216 C2215 117.3(16)
C2211 C2216 H2216 120.6(18)
C2215 C2216 H2216 122.1(16)
P22 C2221 C2222 123.4(12)
P22 C2221 C2226 118.1(11)
C2222 C2221 C2226 118.5(13)
C2221 C2222 C2223 120.6(17)
C2221 C2222 H2222 118.8(14)
C2223 C2222 H2222 120.6(16)
C2222 C2223 C2224 119.8(17)
C2222 C2223 H2223 123(2)
C2224 C2223 H2223 117.1(17)
C2223 C2224 C2225 122.0(16)
C2223 C2224 H2224 123(2)
C2225 C2224 H2224 115(2)
C2224 C2225 C2226 119.0(19)
C2224 C2225 H2225 123.6(16)
C2226 C2225 H2225 117.5(17)
C2221 C2226 C2225 119.8(16)
C2221 C2226 H2226 118.8(13)
C2225 C2226 H2226 121.4(18)
P22 C2231 C2232 121.5(8)
P22 C2231 C2236 117.9(10)
C2232 C2231 C2236 120.5(11)
C2231 C2232 C2233 121.0(11)
C2231 C2232 H2232 119.5(11)
C2233 C2232 H2232 119.5(13)
C2232 C2233 C2234 117.4(14)
C2232 C2233 H2233 120.6(12)
C2234 C2233 H2233 122.0(13)
C2233 C2234 C2235 122.8(13)
C2233 C2234 H2234 117.8(15)
C2235 C2234 H2234 119.4(13)
C2234 C2235 C2236 122.1(12)
C2234 C2235 H2235 118.6(13)
C2236 C2235 H2235 119.3(15)
C2231 C2236 C2235 116.3(13)
C2231 C2236 H2236 121.2(11)
C2235 C2236 H2236 122.5(12)
Ru2 C201 C202 70.6(10)
Ru2 C201 C205 65.1(11)
Ru2 C201 H201 125.2(14)
C202 C201 C205 103.6(13)
C202 C201 H201 127.6(15)
C205 C201 H201 128.7(13)
Ru2 C202 C201 71.1(9)
Ru2 C202 C203 71.8(9)
Ru2 C202 H202 123.5(14)
C201 C202 C203 103.5(13)
C201 C202 H202 127.9(15)
C203 C202 H202 128.6(13)
Ru2 C203 C202 70.6(9)
Ru2 C203 C204 72.0(10)
Ru2 C203 H203 120.2(17)
C202 C203 C204 106.7(13)
C202 C203 H203 124.2(15)
C204 C203 H203 129.0(17)
Ru2 C204 C203 71.5(12)
Ru2 C204 C205 65.7(13)
Ru2 C204 H204 125.1(15)
C203 C204 C205 108.7(17)
C203 C204 H204 123.7(15)
C205 C204 H204 127.5(14)
Ru2 C205 C201 78.1(12)
Ru2 C205 C204 81.9(14)
Ru2 C205 H205 114.9(13)
C201 C205 C204 115.6(13)
C201 C205 H205 121.6(13)
C204 C205 H205 122.3(16)
C02 O01 C05 107.2(18)
O01 C02 C03 107(2)
O01 C02 H02a 112(2)
O01 C02 H02b 114(2)
C03 C02 H02a 105(2)
C03 C02 H02b 110(3)
H02a C02 H02b 109(2)
C02 C03 C04 107(2)
C02 C03 H03a 112(2)
C02 C03 H03b 109(3)
C04 C03 H03a 112(3)
C04 C03 H03b 112.6(19)
H03a C03 H03b 104(2)
C03 C04 C05 107(3)
C03 C04 H04a 110(2)
C03 C04 H04b 108(3)
C05 C04 H04a 115(3)
C05 C04 H04b 113(2)
H04a C04 H04b 103(3)
O01 C05 C04 107(2)
O01 C05 H05a 117(3)
O01 C05 H05b 115(2)
C04 C05 H05a 103(3)
C04 C05 H05b 104(3)
H05a C05 H05b 109(2)
C02' O01' C05' 107(2)
O01' C02' C03' 107(2)
O01' C02' C05' 36.3(12)
O01' C02' H02'a 109(4)
O01' C02' H02'b 108(3)
C03' C02' C05' 72.9(13)
C03' C02' H02'a 112(3)
C03' C02' H02'b 109(4)
C05' C02' H02'a 134(4)
C05' C02' H02'b 109(3)
H02'a C02' H02'b 112(3)
C02' C03' C04' 107.0(19)
C02' C03' H03'a 107(3)
C02' C03' H03'b 107(4)
C04' C03' H03'a 117(6)
C04' C03' H03'b 110(4)
H03'a C03' H03'b 107.5(19)
C03' C04' C05' 107(2)
C03' C04' H04'a 103(4)
C03' C04' H04'b 109(4)
C05' C04' H04'a 113(3)
C05' C04' H04'b 116(3)
H04'a C04' H04'b 109(2)
O01' C05' C02' 37.0(15)
O01' C05' C04' 107.9(17)
O01' C05' H05'a 114(4)
O01' C05' H05'b 119(4)
C02' C05' C04' 73.1(14)
C02' C05' H05'a 134(3)
C02' C05' H05'b 113(4)
C04' C05' H05'a 100(3)
C04' C05' H05'b 99(3)
H05'a C05' H05'b 113(2)

loop_
_geom_bond_atom_site_label_1
_geom_bond_atom_site_label_2
_geom_bond_distance
Ru1 P11 2.304(3)
Ru1 P12 2.276(5)
Ru1 C101 2.231(13)
Ru1 C102 2.239(12)
Ru1 C103 2.244(15)
Ru1 C104 2.212(15)
Ru1 C105 2.233(17)
Ru1 C1 1.998(14)
P11 C1111 1.834(13)
P11 C1121 1.817(16)
P11 C1131 1.815(14)
C1111 C1112 1.42(2)
C1111 C1116 1.35(2)
C1112 C1113 1.39(2)
C1112 H1112 .993(16)
C1113 C1114 1.37(3)
C1113 H1113 .994(18)
C1114 C1115 1.38(3)
C1114 H1114 .988(15)
C1115 C1116 1.40(2)
C1115 H1115 1.00(2)
C1116 H1116 1.003(18)
C1121 C1122 1.415(19)
C1121 C1126 1.37(2)
C1122 C1123 1.43(3)
C1122 H1122 1.023(18)
C1123 C1124 1.37(3)
C1123 H1123 .995(15)
C1124 C1125 1.36(2)
C1124 H1124 .99(2)
C1125 C1126 1.36(2)
C1125 H1125 .989(17)
C1126 H1126 .993(15)
C1131 C1132 1.461(14)
C1131 C1136 1.35(2)
C1132 C1133 1.37(2)
C1132 H1132 1.002(15)
C1133 C1134 1.33(2)
C1133 H1133 .979(12)
C1134 C1135 1.425(17)
C1134 H1134 .992(16)
C1135 C1136 1.41(2)
C1135 H1135 .991(16)
C1136 H1136 .988(10)
P12 C1211 1.833(13)
P12 C1221 1.856(11)
P12 C1231 1.754(16)
C1211 C1212 1.37(2)
C1211 C1216 1.35(2)
C1212 C1213 1.39(2)
C1212 H1212 1.000(16)
C1213 C1214 1.35(3)
C1213 H1213 1.01(2)
C1214 C1215 1.40(3)
C1214 H1214 .997(17)
C1215 C1216 1.37(2)
C1215 H1215 1.00(2)
C1216 H1216 .99(2)
C1221 C1222 1.37(2)
C1221 C1226 1.39(2)
C1222 C1223 1.409(19)
C1222 H1222 1.007(17)
C1223 C1224 1.39(3)
C1223 H1223 1.00(2)
C1224 C1225 1.33(3)
C1224 H1224 .966(13)
C1225 C1226 1.395(17)
C1225 H1225 .995(17)
C1226 H1226 1.003(17)
C1231 C1232 1.411(17)
C1231 C1236 1.444(17)
C1232 C1233 1.38(2)
C1232 H1232 .993(12)
C1233 C1234 1.47(2)
C1233 H1233 .972(14)
C1234 C1235 1.35(2)
C1234 H1234 .974(19)
C1235 C1236 1.33(2)
C1235 H1235 .975(13)
C1236 H1236 .988(12)
C101 C102 1.41(3)
C101 C105 1.40(2)
C101 H101 .978(13)
C102 C103 1.411(17)
C102 H102 .991(14)
C103 C104 1.37(2)
C103 H103 .999(16)
C104 C105 1.41(2)
C104 H104 .998(13)
C105 H105 .992(19)
C1 C2 1.20(2)
C2 C3 1.38(2)
C3 C4 1.25(2)
C4 Ru2 2.008(15)
Ru2 P21 2.289(3)
Ru2 P22 2.283(4)
Ru2 C201 2.231(19)
Ru2 C202 2.224(16)
Ru2 C203 2.239(18)
Ru2 C204 2.25(2)
Ru2 C205 2.07(2)
P21 C2111 1.824(17)
P21 C2121 1.807(16)
P21 C2131 1.871(12)
C2111 C2112 1.43(2)
C2111 C2116 1.34(2)
C2112 C2113 1.41(2)
C2112 H2112 1.012(16)
C2113 C2114 1.32(3)
C2113 H2113 1.001(14)
C2114 C2115 1.37(2)
C2114 H2114 1.02(2)
C2115 C2116 1.39(3)
C2115 H2115 1.00(2)
C2116 H2116 .988(15)
C2121 C2122 1.36(2)
C2121 C2126 1.39(2)
C2122 C2123 1.34(3)
C2122 H2122 1.009(17)
C2123 C2124 1.37(3)
C2123 H2123 1.01(2)
C2124 C2125 1.35(3)
C2124 H2124 .98(2)
C2125 C2126 1.38(3)
C2125 H2125 1.016(16)
C2126 H2126 1.023(17)
C2131 C2132 1.409(17)
C2131 C2136 1.33(2)
C2132 C2133 1.42(2)
C2132 H2132 1.003(16)
C2133 C2134 1.33(3)
C2133 H2133 .962(13)
C2134 C2135 1.40(2)
C2134 H2134 .995(15)
C2135 C2136 1.405(19)
C2135 H2135 .993(17)
C2136 H2136 .979(11)
P22 C2211 1.827(16)
P22 C2221 1.829(14)
P22 C2231 1.880(12)
C2211 C2212 1.29(2)
C2211 C2216 1.44(2)
C2212 C2213 1.34(3)
C2212 H2212 1.000(16)
C2213 C2214 1.38(3)
C2213 H2213 1.015(18)
C2214 C2215 1.33(3)
C2214 H2214 1.00(2)
C2215 C2216 1.41(3)
C2215 H2215 1.01(2)
C2216 H2216 1.018(18)
C2221 C2222 1.39(2)
C2221 C2226 1.40(2)
C2222 C2223 1.37(2)
C2222 H2222 1.003(18)
C2223 C2224 1.37(3)
C2223 H2223 .977(19)
C2224 C2225 1.34(3)
C2224 H2224 .967(17)
C2225 C2226 1.41(2)
C2225 H2225 1.05(2)
C2226 H2226 1.032(17)
C2231 C2232 1.37(2)
C2231 C2236 1.458(16)
C2232 C2233 1.397(18)
C2232 H2232 .996(12)
C2233 C2234 1.419(19)
C2233 H2233 .990(15)
C2234 C2235 1.31(2)
C2234 H2234 .995(14)
C2235 C2236 1.409(19)
C2235 H2235 .978(12)
C2236 H2236 .997(16)
C201 C202 1.464(17)
C201 C205 1.37(2)
C201 H201 1.005(16)
C202 C203 1.44(2)
C202 H202 .978(14)
C203 C204 1.40(2)
C203 H203 .994(15)
C204 C205 1.22(2)
C204 H204 1.00(2)
C205 H205 .980(13)
O01 C02 1.32(3)
O01 C05 1.52(4)
C02 C03 1.32(4)
C02 H02a .98(2)
C02 H02b .92(3)
C03 C04 1.54(4)
C03 H03a .99(2)
C03 H03b .98(3)
C04 C05 1.21(3)
C04 H04a .97(3)
C04 H04b 1.00(2)
C05 H05a .95(3)
C05 H05b .950(19)
O01' C02' 1.21(4)
O01' C05' 1.19(3)
C02' C03' 1.60(3)
C02' C05' 1.93(4)
C02' H02'a .91(3)
C02' H02'b .97(5)
C03' C04' 1.00(4)
C03' H03'a .94(4)
C03' H03'b .98(5)
C04' C05' 1.59(3)
C04' H04'a .98(4)
C04' H04'b .93(3)
C05' H05'a .94(5)
C05' H05'b .92(4)

loop_
_geom_contact_atom_site_label_1
_geom_contact_atom_site_label_2
_geom_contact_distance
_geom_contact_site_symmetry_2
Ru1 C1121 3.345(12) .
Ru1 C1221 3.497(13) .
Ru1 C1231 3.338(17) .
Ru1 C2 3.192(14) .
Ru1 H1136 3.1014(15) .
Ru1 H1226 3.0473(13) .
Ru1 H101 2.8807(14) .
Ru1 H102 2.8878(14) .
Ru1 H103 2.9223(18) .
Ru1 H104 2.854(2) .
Ru1 H105 2.8877(15) .
P11 C1112 2.789(15) .
P11 C1116 2.813(16) .
P11 C1122 2.828(17) .
P11 C1126 2.799(18) .
P11 C1132 2.859(13) .
P11 C1136 2.779(16) .
P11 P12 3.550(5) .
P11 C104 3.255(13) .
P11 C1 2.960(12) .
P11 H1112 2.878(4) .
P11 H1116 2.924(4) .
P11 H1122 2.969(4) .
P11 H1126 2.919(5) .
P11 H1132 2.960(3) .
P11 H1136 2.853(4) .
C1111 C1113 2.40(2) .
C1111 C1114 2.78(2) .
C1111 C1115 2.41(2) .
C1111 C1121 2.86(2) .
C1111 C1131 2.84(2) .
C1111 H1112 2.104(16) .
C1111 H1116 2.034(16) .
C1112 C1114 2.41(2) .
C1112 C1115 2.80(3) .
C1112 C1116 2.38(3) .
C1112 H1113 2.070(14) .
C1113 C1115 2.38(3) .
C1113 C1116 2.71(3) .
C1113 H1112 2.085(15) .
C1113 H1114 2.060(16) .
C1114 C1116 2.38(2) .
C1114 H1113 2.03(2) .
C1114 H1115 2.09(2) .
C1115 H1114 2.047(18) .
C1115 H1116 2.062(18) .
C1116 H1115 2.084(15) .
C1121 C1123 2.45(2) .
C1121 C1124 2.85(3) .
C1121 C1125 2.40(2) .
C1121 C1131 2.83(2) .
C1121 H1122 2.129(13) .
C1121 H1126 2.058(14) .
C1122 C1124 2.45(3) .
C1122 C1125 2.74(2) .
C1122 C1126 2.36(2) .
C1122 H1123 2.089(16) .
C1123 C1125 2.31(2) .
C1123 C1126 2.70(2) .
C1123 H1122 2.13(2) .
C1123 H1124 2.06(2) .
C1124 C1126 2.39(3) .
C1124 H1123 2.05(2) .
C1124 H1125 2.005(19) .
C1125 H1124 2.066(17) .
C1125 H1126 2.011(17) .
C1126 H1116 2.631(17) .
C1126 H1125 2.046(17) .
C1131 C1133 2.439(17) .
C1131 C1134 2.83(2) .
C1131 C1135 2.43(2) .
C1131 H1112 2.636(14) .
C1131 H1122 2.504(15) .
C1131 H1132 2.132(11) .
C1131 H1136 2.011(12) .
C1132 C1134 2.39(2) .
C1132 C1135 2.78(2) .
C1132 C1136 2.393(17) .
C1132 H1122 2.530(17) .
C1132 H1133 2.031(13) .
C1133 C1135 2.36(2) .
C1133 C1136 2.727(16) .
C1133 H1132 2.090(18) .
C1133 H1134 2.042(18) .
C1134 C1136 2.434(17) .
C1134 H1133 1.978(16) .
C1134 H1135 2.107(14) .
C1135 H1134 2.096(13) .
C1135 H1136 2.072(14) .
C1136 H1135 2.098(15) .
C1136 H1236 2.676(15) .
P12 C1212 2.829(16) .
P12 C1216 2.737(15) .
P12 C1222 2.806(14) .
P12 C1226 2.809(13) .
P12 C1232 2.827(16) .
P12 C1236 2.754(15) .
P12 C102 3.218(15) .
P12 C1 3.001(17) .
P12 H1212 2.979(4) .
P12 H1216 2.800(4) .
P12 H1222 2.912(4) .
P12 H1226 2.919(4) .
P12 H1232 2.969(4) .
P12 H1236 2.823(4) .
C1211 C1213 2.38(2) .
C1211 C1214 2.78(2) .
C1211 C1215 2.39(2) .
C1211 C1221 2.739(15) .
C1211 C1231 2.828(18) .
C1211 H1212 2.076(17) .
C1211 H1216 2.028(16) .
C1212 C1214 2.40(2) .
C1212 C1215 2.76(3) .
C1212 C1216 2.34(3) .
C1212 H1213 2.078(15) .
C1213 C1215 2.36(3) .
C1213 C1216 2.69(3) .
C1213 H1212 2.074(16) .
C1213 H1214 2.046(16) .
C1214 C1216 2.38(3) .
C1214 H1213 2.02(2) .
C1214 H1215 2.08(2) .
C1215 H1214 2.10(2) .
C1215 H1216 2.03(2) .
C1215 H2115 2.657(19) .
C1216 H1215 2.083(15) .
C1221 C1223 2.41(2) .
C1221 C1224 2.746(17) .
C1221 C1225 2.396(18) .
C1221 C1231 2.81(2) .
C1221 H1222 2.071(16) .
C1221 H1226 2.091(16) .
C1221 H1232 2.634(14) .
C1222 C1224 2.39(2) .
C1222 C1225 2.75(2) .
C1222 C1226 2.39(3) .
C1222 H1223 2.123(14) .
C1222 H1232 2.585(15) .
C1223 C1225 2.38(3) .
C1223 C1226 2.78(3) .
C1223 H1222 2.093(16) .
C1223 H1224 2.041(17) .
C1224 C1226 2.37(2) .
C1224 H1223 2.068(19) .
C1224 H1225 2.02(2) .
C1225 H1224 1.987(15) .
C1225 H1226 2.084(14) .
C1226 H1225 2.074(13) .
C1231 C1233 2.44(2) .
C1231 C1234 2.87(2) .
C1231 C1235 2.42(2) .
C1231 H1212 2.614(14) .
C1231 H1232 2.072(10) .
C1231 H1236 2.094(10) .
C1232 C1234 2.47(2) .
C1232 C1235 2.742(18) .
C1232 C1236 2.408(15) .
C1232 H1233 2.041(15) .
C1233 C1235 2.382(17) .
C1233 C1236 2.761(18) .
C1233 H1232 2.066(18) .
C1233 H1234 2.156(17) .
C1234 C1236 2.38(2) .
C1234 H1233 2.136(13) .
C1234 H1235 1.986(14) .
C1235 H1234 2.042(16) .
C1235 H1236 2.021(17) .
C1236 H1136 2.690(15) .
C1236 H1212 2.599(14) .
C1236 H1235 1.979(14) .
C101 C103 2.28(2) .
C101 C104 2.244(18) .
C101 H102 2.155(18) .
C101 H105 2.139(16) .
C102 C104 2.241(19) .
C102 C105 2.29(2) .
C102 H101 2.120(17) .
C102 H103 2.152(14) .
C103 C105 2.30(3) .
C103 H102 2.145(13) .
C103 H104 2.110(15) .
C104 H103 2.13(2) .
C104 H105 2.180(19) .
C105 H101 2.141(13) .
C105 H104 2.144(15) .
C1 C3 2.57(2) .
C1 H1126 2.532(14) .
C1 H1216 2.536(15) .
C1 H1226 2.620(11) .
C2 C4 2.63(2) .
C2 H1126 2.673(13) .
C2 H1216 2.582(16) .
C3 Ru2 3.244(15) .
C3 H2232 2.590(10) .
C4 P21 3.067(14) .
C4 P22 2.928(13) .
C4 H2136 2.568(12) .
C4 H2232 2.564(11) .
Ru2 C2121 3.380(13) .
Ru2 C2131 3.490(10) .
Ru2 C2231 3.350(11) .
Ru2 H2136 2.9807(13) .
Ru2 H2226 3.0677(19) .
Ru2 H201 2.9276(17) .
Ru2 H202 2.8818(14) .
Ru2 H203 2.8710(14) .
Ru2 H204 2.9346(15) .
Ru2 H205 2.6353(17) .
P21 C2112 2.862(16) .
P21 C2116 2.74(2) .
P21 C2122 2.80(2) .
P21 C2126 2.772(16) .
P21 C2132 2.827(12) .
P21 C2136 2.792(14) .
P21 P22 3.572(4) .
P21 C205 3.099(17) .
P21 H2112 2.999(4) .
P21 H2116 2.800(5) .
P21 H2122 2.878(4) .
P21 H2126 2.860(4) .
P21 H2132 2.933(3) .
P21 H2136 2.859(4) .
P21 H205 2.907(5) .
C2111 C2113 2.44(2) .
C2111 C2114 2.80(3) .
C2111 C2115 2.39(3) .
C2111 C2121 2.87(2) .
C2111 C2131 2.76(2) .
C2111 H2112 2.123(14) .
C2111 H2116 2.002(14) .
C2112 C2114 2.40(3) .
C2112 C2115 2.74(3) .
C2112 C2116 2.36(2) .
C2112 H2113 2.061(16) .
C2113 C2115 2.31(2) .
C2113 C2116 2.71(2) .
C2113 H2112 2.124(18) .
C2113 H2114 2.027(18) .
C2114 C2116 2.40(2) .
C2114 H2113 2.027(18) .
C2114 H2115 2.040(17) .
C2115 H1215 2.641(19) .
C2115 H2114 2.084(19) .
C2115 H2116 2.07(2) .
C2116 H2115 2.09(2) .
C2121 C2123 2.39(3) .
C2121 C2124 2.76(3) .
C2121 C2125 2.41(2) .
C2121 C2131 2.86(2) .
C2121 H2112 2.623(16) .
C2121 H2122 2.026(14) .
C2121 H2126 2.086(13) .
C2122 C2124 2.33(3) .
C2122 C2125 2.70(2) .
C2122 C2126 2.34(2) .
C2122 H2123 2.06(2) .
C2123 C2125 2.37(3) .
C2123 C2126 2.73(3) .
C2123 H2122 2.03(2) .
C2123 H2124 2.07(2) .
C2124 C2126 2.36(3) .
C2124 H2123 2.060(19) .
C2124 H2125 2.08(2) .
C2125 H2124 2.00(2) .
C2125 H2126 2.10(2) .
C2126 H2112 2.544(17) .
C2126 H2125 2.059(15) .
C2131 C2133 2.393(16) .
C2131 C2134 2.746(18) .
C2131 C2135 2.41(2) .
C2131 H2122 2.623(16) .
C2131 H2132 2.114(13) .
C2131 H2136 2.004(13) .
C2132 C2134 2.41(2) .
C2132 C2135 2.83(2) .
C2132 C2136 2.39(2) .
C2132 H2133 2.075(12) .
C2133 C2135 2.39(2) .
C2133 C2136 2.720(18) .
C2133 H2132 2.130(17) .
C2133 H2134 2.034(18) .
C2134 C2136 2.379(17) .
C2134 H2133 1.967(17) .
C2134 H2135 2.112(16) .
C2135 H2134 2.054(13) .
C2135 H2136 2.053(13) .
C2136 H2135 2.101(14) .
P22 C2212 2.80(2) .
P22 C2216 2.77(2) .
P22 C2222 2.844(15) .
P22 C2226 2.775(16) .
P22 C2232 2.844(14) .
P22 C2236 2.868(11) .
P22 H2212 2.947(4) .
P22 H2216 2.852(4) .
P22 H2222 2.955(4) .
P22 H2226 2.846(4) .
P22 H2232 2.935(4) .
P22 H2236 2.967(3) .
C2211 C2213 2.32(3) .
C2211 C2214 2.77(3) .
C2211 C2215 2.43(3) .
C2211 C2221 2.81(2) .
C2211 C2231 2.87(2) .
C2211 H2212 1.990(16) .
C2211 H2216 2.150(16) .
C2212 C2214 2.36(3) .
C2212 C2215 2.70(3) .
C2212 C2216 2.34(2) .
C2212 H2213 2.074(19) .
C2213 C2215 2.32(3) .
C2213 C2216 2.72(3) .
C2213 H2212 2.00(2) .
C2213 H2214 2.08(2) .
C2214 C2216 2.39(3) .
C2214 H2213 2.05(2) .
C2214 H2215 2.03(2) .
C2215 H2214 2.02(2) .
C2215 H2216 2.13(2) .
C2216 C2221 2.98(2) .
C2216 H2215 2.099(19) .
C2221 C2223 2.39(2) .
C2221 C2224 2.75(2) .
C2221 C2225 2.43(2) .
C2221 C2231 2.90(2) .
C2221 H2216 2.570(14) .
C2221 H2222 2.071(15) .
C2221 H2226 2.098(16) .
C2221 H2236 2.499(11) .
C2222 C2224 2.36(3) .
C2222 C2225 2.76(3) .
C2222 C2226 2.40(3) .
C2222 H2223 2.066(15) .
C2222 H2236 2.562(16) .
C2223 C2225 2.37(3) .
C2223 C2226 2.75(3) .
C2223 H2222 2.065(18) .
C2223 H2224 2.06(2) .
C2224 C2226 2.37(2) .
C2224 H2223 2.01(2) .
C2224 H2225 2.11(2) .
C2225 H2224 1.957(17) .
C2225 H2226 2.134(17) .
C2226 H2225 2.105(16) .
C2231 C2233 2.41(2) .
C2231 C2234 2.755(18) .
C2231 C2235 2.434(15) .
C2231 H2232 2.050(13) .
C2231 H2236 2.150(13) .
C2232 C2234 2.407(17) .
C2232 C2235 2.775(18) .
C2232 C2236 2.45(2) .
C2232 H2212 2.576(17) .
C2232 H2233 2.084(13) .
C2233 C2235 2.40(2) .
C2233 C2236 2.83(2) .
C2233 H2232 2.078(12) .
C2233 H2234 2.079(13) .
C2234 C2236 2.38(2) .
C2234 H2233 2.117(15) .
C2234 H2235 1.972(16) .
C2235 H2234 1.994(16) .
C2235 H2236 2.118(15) .
C2236 H2235 2.071(11) .
C201 C203 2.28(2) .
C201 C204 2.19(3) .
C201 H202 2.204(13) .
C201 H205 2.057(15) .
C202 C204 2.28(2) .
C202 C205 2.23(2) .
C202 H201 2.224(13) .
C202 H203 2.161(15) .
C203 C205 2.13(2) .
C203 H202 2.188(17) .
C203 H204 2.126(17) .
C204 H203 2.172(13) .
C204 H205 1.927(13) .
C205 H201 2.143(14) .
C205 H204 1.986(14) .
O01 C03 2.12(3) .
O01 C04 2.21(3) .
O01 H02a 1.92(2) .
O01 H02b 1.89(3) .
O01 H03b 2.652(18) .
O01 H05a 2.13(3) .
O01 H05b 2.11(3) .
C02 C04 2.30(4) .
C02 C05 2.29(3) .
C02 H03a 1.92(2) .
C02 H03b 1.88(2) .
C03 C05 2.22(3) .
C03 H02a 1.83(2) .
C03 H02b 1.85(3) .
C03 H04a 2.08(4) .
C03 H04b 2.09(3) .
C04 H03a 2.12(3) .
C04 H03b 2.12(3) .
C04 H05a 1.69(3) .
C04 H05b 1.71(2) .
C05 H04a 1.85(2) .
C05 H04b 1.85(3) .
O01' C03' 2.27(2) .
O01' C04' 2.26(2) .
O01' H02'a 1.737(17) .
O01' H02'b 1.77(3) .
O01' H05'a 1.79(2) .
O01' H05'b 1.828(18) .
C02' C04' 2.11(3) .
C02' H03'a 2.08(3) .
C02' H03'b 2.11(3) .
C02' H05'a 2.66(3) .
C02' H05'b 2.44(2) .
C03' C05' 2.11(3) .
C03' H02'a 2.11(3) .
C03' H02'b 2.12(4) .
C03' H04'a 1.54(5) .
C03' H04'b 1.56(3) .
C03' H05'a 2.68(3) .
C03' H05'b 2.544(18) .
C04' H02'b 2.66(3) .
C04' H03'a 1.65(2) .
C04' H03'b 1.62(3) .
C04' H05'a 1.98(3) .
C04' H05'b 1.97(2) .
C05' H02'a 2.64(2) .
C05' H02'b 2.42(4) .
C05' H04'a 2.17(3) .
C05' H04'b 2.17(2) .
H1113 H1114 2.3426(8) .
H1114 H1115 2.3847(8) .
H1115 H1116 2.3674(11) .
H1116 H1126 2.3619(8) .
H1123 H1124 2.3629(7) .
H1124 H1125 2.3339(9) .
H1125 H1126 2.3064(8) .
H1132 H1133 2.3784(8) .
H1133 H1134 2.3113(8) .
H1133 H2135 2.2864(10) '3 666'
H1135 H1136 2.3976(8) .
H1136 H103 2.3354(7) .
H1212 H1213 2.3823(10) .
H1213 H1214 2.3314(9) .
H1215 H1216 2.3610(10) .
H1215 H2115 1.7666(10) .
H1223 H1224 2.3502(8) .
H1224 H1225 2.2940(8) .
H1225 H1226 2.3836(7) .
H1232 H1233 2.3535(8) .
H1234 H1235 2.3064(9) .
H1235 H1236 2.2868(8) .
H105 H05a 2.3781(8) .
H2112 H2113 2.3876(6) .
H2113 H2114 2.3400(7) .
H2114 H2115 2.3711(13) .
H2115 H2116 2.3985(7) .
H2122 H2123 2.3714(9) .
H2123 H2124 2.3835(10) .
H2123 H03a 2.0773(7) '2 655'
H2124 H2125 2.3515(10) .
H2125 H2126 2.3725(9) .
H2133 H2134 2.2905(13) .
H2134 H2135 2.3909(7) .
H2135 H2136 2.3800(7) .
H2212 H2213 2.3258(7) .
H2212 H2232 2.1420(6) .
H2213 H2214 2.3732(12) .
H2214 H2215 2.3289(9) .
H2214 H04'a 2.2892(8) 2
H2223 H2224 2.3431(8) .
H2224 H2225 2.3269(9) .
H2232 H2233 2.3928(7) .
H2234 H2235 2.2628(13) .
H204 H205 2.3463(8) .
H02a H02b 1.5512(5) .
H02a H03a 1.9764(11) .
H02b H03a 2.3865(8) .
H02b H03b 1.9762(10) .
H03a H03b 1.5514(5) .
H03a H04a 2.2419(9) .
H03b H04b 2.2421(8) .
H04a H04b 1.5513(5) .
H04a H05a 1.8352(8) .
H04a H05b 2.3789(7) .
H04b H05b 1.8351(8) .
H05a H05b 1.5512(5) .
H02'a H02'b 1.5515(5) .
H02'a H03'a 2.2167(8) .
H02'b H02'b 2.3045(8) '3 565'
H02'b H03'b 2.2169(8) .
H03'a H03'b 1.5513(6) .
H03'a H04'a 1.6436(6) .
H03'a H04'b 2.2360(7) .
H03'b H04'a 2.2809(6) .
H03'b H04'b 1.6434(6) .
H04'a H04'b 1.5513(6) .
H04'a H05'a 2.1566(13) .
H04'b H05'b 2.1561(12) .
H05'a H05'b 1.5516(5) .
